data_7062485
loop_
_publ_author_name
'Manjunathan, Tamilvelan'
'Guru, Ajay'
'Haridevamuthu, B.'
'Dandela, Rambabu'
'Arokiaraj, Jesu'
'Gopinath, Pushparathinam'

_publ_section_title
;
 6-Gingerol-derived semisynthetic analogs mitigate oxidative stress, and
 reverse acrylamide induced neurotoxicity in zebrafish
;
_journal_issue 22
_journal_name_full 'New Journal of Chemistry'
_journal_page_first 10488
_journal_page_last 10492
_journal_paper_doi 10.1039/D3NJ01004J
_journal_volume 47
_journal_year 2023
_chemical_formula_moiety 'C33 H35 N3 O2'
_chemical_formula_sum 'C33 H35 N3 O2'
_chemical_formula_weight 505.64
_space_group_crystal_system triclinic
_space_group_IT_number 2
_space_group_name_Hall '-P 1'
_space_group_name_H-M_alt 'P -1'
_atom_sites_solution_hydrogens geom
_audit_creation_method SHELXL-2018/3
_audit_update_record
;
2022-10-29 deposited with the CCDC.	2023-05-17 downloaded from the CCDC.
;
_cell_angle_alpha 87.21(1)
_cell_angle_beta 83.78(1)
_cell_angle_gamma 89.06(1)
_cell_formula_units_Z 2
_cell_length_a 5.650(3)
_cell_length_b 12.577(6)
_cell_length_c 20.32(1)
_cell_measurement_reflns_used 2562
_cell_measurement_temperature 300(2)
_cell_measurement_theta_max 0.984
_cell_measurement_theta_min 0.981
_cell_volume 1433.6(12)
_computing_structure_refinement 'SHELXL-2018/3 (Sheldrick, 2018)'
_computing_structure_solution 'SHELXT 2018/2 (Sheldrick, 2018)'
_diffrn_ambient_temperature 300(2)
_diffrn_measured_fraction_theta_full 0.996
_diffrn_measured_fraction_theta_max 0.984
_diffrn_measurement_device_type 'Bruker D8 quest photon detector'
_diffrn_radiation_type MoK\a
_diffrn_radiation_wavelength 0.71073
_diffrn_reflns_av_R_equivalents 0.1083
_diffrn_reflns_av_unetI/netI 0.1036
_diffrn_reflns_Laue_measured_fraction_full 0.996
_diffrn_reflns_Laue_measured_fraction_max 0.984
_diffrn_reflns_limit_h_max 7
_diffrn_reflns_limit_h_min -7
_diffrn_reflns_limit_k_max 16
_diffrn_reflns_limit_k_min -14
_diffrn_reflns_limit_l_max 26
_diffrn_reflns_limit_l_min -26
_diffrn_reflns_number 26592
_diffrn_reflns_point_group_measured_fraction_full 0.996
_diffrn_reflns_point_group_measured_fraction_max 0.984
_diffrn_reflns_theta_full 25.242
_diffrn_reflns_theta_max 27.671
_diffrn_reflns_theta_min 2.648
_exptl_absorpt_coefficient_mu 0.073
_exptl_absorpt_correction_T_max 0.7455
_exptl_absorpt_correction_T_min 0.5836
_exptl_absorpt_correction_type multi-scan
_exptl_absorpt_process_details
;
 SADABS 2016/2: Krause, L., Herbst-Irmer, R., Sheldrick G.M. & Stalke D.,
 J. Appl. Cryst. 48 (2015) 3-10
;
_exptl_crystal_colour colorless
_exptl_crystal_density_diffrn 1.171
_exptl_crystal_description block
_exptl_crystal_F_000 540.0
_exptl_crystal_size_max 0.26
_exptl_crystal_size_mid 0.24
_exptl_crystal_size_min 0.22
_refine_diff_density_max 0.298
_refine_diff_density_min -0.244
_refine_diff_density_rms 0.035
_refine_ls_extinction_method none
_refine_ls_goodness_of_fit_ref 1.178
_refine_ls_hydrogen_treatment constr
_refine_ls_matrix_type full
_refine_ls_number_parameters 345
_refine_ls_number_reflns 6605
_refine_ls_number_restraints 0
_refine_ls_restrained_S_all 1.178
_refine_ls_R_factor_all 0.2169
_refine_ls_R_factor_gt 0.0929
_refine_ls_shift/su_max 0.000
_refine_ls_shift/su_mean 0.000
_refine_ls_structure_factor_coef Fsqd
_refine_ls_weighting_details 'w=1/[\s^2^(Fo^2^)+(0.1000P)^2^] where P=(Fo^2^+2Fc^2^)/3'
_refine_ls_weighting_scheme calc
_refine_ls_wR_factor_gt 0.2202
_refine_ls_wR_factor_ref 0.2753
_reflns_Friedel_coverage 0.000
_reflns_number_gt 2562
_reflns_number_total 6605
_reflns_threshold_expression 'I > 2\s(I)'
_cod_data_source_file d3nj01004j2.cif
_cod_data_source_block PGN_12_0m_a
_cod_depositor_comments 'Adding full bibliography for 7062485.cif.'
_cod_original_cell_volume 1434.2(1)
_cod_database_code 7062485
_shelx_shelxl_version_number 2018/3
_shelx_space_group_comment
;
The symmetry employed for this shelxl refinement is uniquely defined
by the following loop, which should always be used as a source of
symmetry information in preference to the above space-group names.
They are only intended as comments.
;

loop_
_space_group_symop_operation_xyz
'x, y, z'
'-x, -y, -z'

loop_
_atom_site_label
_atom_site_type_symbol
_atom_site_fract_x
_atom_site_fract_y
_atom_site_fract_z
_atom_site_U_iso_or_equiv
_atom_site_adp_type
_atom_site_occupancy
_atom_site_site_symmetry_order
_atom_site_calc_flag
_atom_site_refinement_flags_posn
_atom_site_refinement_flags_adp
_atom_site_refinement_flags_occupancy
_atom_site_disorder_assembly
_atom_site_disorder_group
O1 O -0.1821(3) 0.18102(15) 0.54640(10) 0.0728(6) Uani 1 1 d . . . . .
O2 O 0.1611(4) 0.30843(16) 0.56434(11) 0.0801(7) Uani 1 1 d . . . . .
N1 N 0.6332(6) 0.6460(2) 0.18899(16) 0.0916(9) Uani 1 1 d . . . . .
C13 C 0.0779(5) 0.3197(2) 0.50330(16) 0.0626(8) Uani 1 1 d . . . . .
C1 C -0.4282(5) 0.0376(2) 0.59473(16) 0.0679(9) Uani 1 1 d . . . . .
N3 N 0.8563(5) 0.7846(2) 0.13566(14) 0.0913(9) Uani 1 1 d . . . . .
C2 C -0.6437(6) 0.0465(3) 0.63309(17) 0.0780(10) Uani 1 1 d . . . . .
H2 H -0.746312 0.102755 0.624381 0.094 Uiso 1 1 calc R U . . .
C8 C -0.1064(5) 0.2499(2) 0.49386(17) 0.0636(8) Uani 1 1 d . . . . .
C3 C -0.7095(7) -0.0270(3) 0.68422(19) 0.0905(11) Uani 1 1 d . . . . .
H3 H -0.856366 -0.020744 0.709327 0.109 Uiso 1 1 calc R U . . .
C4 C -0.5570(8) -0.1092(3) 0.6978(2) 0.0948(12) Uani 1 1 d . . . . .
H4 H -0.600000 -0.159123 0.732090 0.114 Uiso 1 1 calc R U . . .
N2 N 0.5833(8) 0.5830(3) 0.24638(16) 0.1117(12) Uani 1 1 d . . . . .
C11 C 0.0670(7) 0.3978(2) 0.39223(18) 0.0784(10) Uani 1 1 d . . . . .
C9 C -0.1992(6) 0.2569(3) 0.43361(18) 0.0758(9) Uani 1 1 d . . . . .
H9 H -0.322800 0.212377 0.426523 0.091 Uiso 1 1 calc R U . . .
C10 C -0.1114(6) 0.3293(3) 0.38342(17) 0.0827(10) Uani 1 1 d . . . . .
H10 H -0.175066 0.331270 0.343059 0.099 Uiso 1 1 calc R U . . .
C12 C 0.1614(6) 0.3903(2) 0.45271(18) 0.0761(10) Uani 1 1 d . . . . .
H12 H 0.285869 0.434802 0.459160 0.091 Uiso 1 1 calc R U . . .
C7 C -0.3711(6) 0.1108(3) 0.53511(17) 0.0805(10) Uani 1 1 d . . . . .
H7A H -0.322521 0.069579 0.496750 0.097 Uiso 1 1 calc R U . . .
H7B H -0.511482 0.152291 0.526363 0.097 Uiso 1 1 calc R U . . .
C14 C 0.3519(6) 0.3765(3) 0.57588(17) 0.0861(11) Uani 1 1 d . . . . .
H14A H 0.483758 0.366746 0.542694 0.129 Uiso 1 1 calc R U . . .
H14B H 0.400921 0.359015 0.618894 0.129 Uiso 1 1 calc R U . . .
H14C H 0.298667 0.449353 0.573783 0.129 Uiso 1 1 calc R U . . .
C20 C 0.8123(7) 0.7240(3) 0.18938(19) 0.0842(10) Uani 1 1 d . . . . .
C6 C -0.2787(6) -0.0448(3) 0.6099(2) 0.0886(11) Uani 1 1 d . . . . .
H6 H -0.131318 -0.051308 0.585114 0.106 Uiso 1 1 calc R U . . .
C19 C 0.4913(7) 0.6220(3) 0.1403(2) 0.0913(11) Uani 1 1 d . . . . .
C23 C 1.0328(7) 0.8583(3) 0.1359(2) 0.0908(11) Uani 1 1 d . . . . .
C5 C -0.3410(8) -0.1174(3) 0.6605(2) 0.1012(13) Uani 1 1 d . . . . .
H5 H -0.236596 -0.172746 0.669715 0.121 Uiso 1 1 calc R U . . .
C28 C 0.5018(7) 0.6754(3) 0.07216(18) 0.0933(11) Uani 1 1 d . . . . .
H28A H 0.658651 0.663809 0.048960 0.112 Uiso 1 1 calc R U . . .
H28B H 0.478916 0.751489 0.076304 0.112 Uiso 1 1 calc R U . . .
C21 C 0.9302(9) 0.7295(3) 0.2469(2) 0.1037(13) Uani 1 1 d . . . . .
H21 H 0.889365 0.684880 0.284054 0.124 Uiso 1 1 calc R U . . .
C22 C 1.1019(10) 0.8009(4) 0.2459(2) 0.1122(14) Uani 1 1 d . . . . .
H22 H 1.183232 0.806182 0.282946 0.135 Uiso 1 1 calc R U . . .
C33 C 1.1621(8) 0.8685(3) 0.1898(2) 0.0986(12) Uani 1 1 d . . . . .
C29 C 0.3156(7) 0.6345(3) 0.0315(2) 0.1040(13) Uani 1 1 d . . . . .
H29A H 0.158564 0.646351 0.054483 0.125 Uiso 1 1 calc R U . . .
H29B H 0.338105 0.558405 0.027301 0.125 Uiso 1 1 calc R U . . .
C18 C 0.3493(8) 0.5421(3) 0.1685(2) 0.1078(14) Uani 1 1 d . . . . .
H18 H 0.231391 0.508735 0.148708 0.129 Uiso 1 1 calc R U . . .
C30 C 0.3287(8) 0.6891(4) -0.0376(2) 0.1148(14) Uani 1 1 d . . . . .
H30A H 0.307750 0.765203 -0.033342 0.138 Uiso 1 1 calc R U . . .
H30B H 0.485436 0.676722 -0.060650 0.138 Uiso 1 1 calc R U . . .
C17 C 0.4125(10) 0.5189(3) 0.2327(3) 0.1204(17) Uani 1 1 d . . . . .
C15 C 0.1607(8) 0.4777(3) 0.3371(2) 0.1103(14) Uani 1 1 d . . . . .
H15A H 0.025331 0.510139 0.317948 0.132 Uiso 1 1 calc R U . . .
H15B H 0.241106 0.533740 0.356834 0.132 Uiso 1 1 calc R U . . .
C24 C 1.0818(8) 0.9259(4) 0.0788(2) 0.1249(16) Uani 1 1 d . . . . .
H24 H 0.995235 0.919874 0.042818 0.150 Uiso 1 1 calc R U . . .
C27 C 1.3443(10) 0.9446(4) 0.1847(3) 0.1348(17) Uani 1 1 d . . . . .
H27 H 1.435799 0.950414 0.219699 0.162 Uiso 1 1 calc R U . . .
C26 C 1.3885(10) 1.0098(4) 0.1293(3) 0.153(2) Uani 1 1 d . . . . .
H26 H 1.507510 1.060470 0.127079 0.183 Uiso 1 1 calc R U . . .
C16 C 0.3154(11) 0.4382(3) 0.2863(2) 0.158(2) Uani 1 1 d . . . . .
H16A H 0.233593 0.383692 0.265594 0.190 Uiso 1 1 calc R U . . .
H16B H 0.448802 0.404127 0.305441 0.190 Uiso 1 1 calc R U . . .
C31 C 0.1414(9) 0.6493(4) -0.0787(2) 0.1459(18) Uani 1 1 d . . . . .
H31A H 0.166047 0.573589 -0.083974 0.175 Uiso 1 1 calc R U . . .
H31B H -0.014702 0.659220 -0.054646 0.175 Uiso 1 1 calc R U . . .
C25 C 1.2572(10) 1.0008(4) 0.0764(3) 0.150(2) Uani 1 1 d . . . . .
H25 H 1.287683 1.045758 0.038848 0.180 Uiso 1 1 calc R U . . .
C32 C 0.1449(12) 0.7051(5) -0.1468(3) 0.189(3) Uani 1 1 d . . . . .
H32A H 0.081818 0.775999 -0.142386 0.284 Uiso 1 1 calc R U . . .
H32B H 0.049315 0.666239 -0.173492 0.284 Uiso 1 1 calc R U . . .
H32C H 0.305644 0.708127 -0.167610 0.284 Uiso 1 1 calc R U . . .

loop_
_atom_site_aniso_label
_atom_site_aniso_U_11
_atom_site_aniso_U_22
_atom_site_aniso_U_33
_atom_site_aniso_U_23
_atom_site_aniso_U_13
_atom_site_aniso_U_12
O1 0.0689(13) 0.0719(13) 0.0769(15) 0.0065(11) -0.0054(11) -0.0235(11)
O2 0.0800(15) 0.0778(15) 0.0828(17) 0.0050(12) -0.0096(12) -0.0245(12)
N1 0.107(2) 0.086(2) 0.075(2) 0.0159(18) 0.0125(19) -0.0012(19)
C13 0.0587(18) 0.0560(18) 0.071(2) -0.0022(16) 0.0030(16) -0.0033(15)
C1 0.0600(19) 0.0601(19) 0.083(2) 0.0007(17) -0.0041(17) -0.0184(16)
N3 0.101(2) 0.100(2) 0.070(2) 0.0215(17) -0.0066(16) -0.0133(19)
C2 0.068(2) 0.075(2) 0.091(3) -0.0066(19) -0.0053(19) -0.0021(17)
C8 0.0567(18) 0.0596(18) 0.072(2) -0.0004(16) 0.0025(16) -0.0040(15)
C3 0.077(2) 0.105(3) 0.087(3) -0.004(2) 0.006(2) -0.019(2)
C4 0.113(3) 0.083(3) 0.089(3) 0.019(2) -0.019(3) -0.033(2)
N2 0.167(3) 0.084(2) 0.072(2) 0.0224(19) 0.025(2) 0.009(2)
C11 0.090(2) 0.063(2) 0.077(3) 0.0001(18) 0.014(2) -0.0032(19)
C9 0.067(2) 0.078(2) 0.081(3) -0.0004(19) -0.0034(18) -0.0109(17)
C10 0.088(2) 0.089(2) 0.070(2) 0.007(2) -0.0054(19) -0.001(2)
C12 0.075(2) 0.063(2) 0.087(3) -0.0029(19) 0.009(2) -0.0139(16)
C7 0.069(2) 0.083(2) 0.090(3) -0.003(2) -0.0080(18) -0.0264(18)
C14 0.078(2) 0.087(2) 0.093(3) -0.018(2) -0.0001(19) -0.0292(19)
C20 0.105(3) 0.078(2) 0.064(3) 0.005(2) 0.006(2) 0.019(2)
C6 0.067(2) 0.084(2) 0.112(3) 0.002(2) -0.001(2) -0.003(2)
C19 0.101(3) 0.084(2) 0.082(3) 0.006(2) 0.018(2) -0.002(2)
C23 0.095(3) 0.094(3) 0.081(3) 0.011(2) -0.009(2) -0.003(2)
C5 0.098(3) 0.073(2) 0.132(4) 0.018(2) -0.017(3) -0.003(2)
C28 0.098(3) 0.105(3) 0.073(3) 0.009(2) 0.001(2) -0.015(2)
C21 0.145(4) 0.093(3) 0.070(3) -0.001(2) -0.002(3) 0.022(3)
C22 0.158(4) 0.111(3) 0.072(3) -0.010(3) -0.032(3) 0.026(3)
C33 0.114(3) 0.094(3) 0.090(3) -0.018(3) -0.018(3) 0.002(3)
C29 0.101(3) 0.111(3) 0.096(3) 0.001(2) 0.012(2) -0.018(2)
C18 0.134(3) 0.090(3) 0.091(3) 0.004(2) 0.029(3) -0.020(3)
C30 0.122(3) 0.131(3) 0.091(3) 0.007(3) -0.008(3) -0.028(3)
C17 0.171(5) 0.080(3) 0.096(4) 0.010(3) 0.045(3) -0.003(3)
C15 0.149(4) 0.073(2) 0.097(3) 0.011(2) 0.035(3) -0.009(2)
C24 0.125(3) 0.144(4) 0.106(3) 0.041(3) -0.028(3) -0.048(3)
C27 0.155(5) 0.125(4) 0.135(5) -0.020(3) -0.057(4) -0.002(4)
C26 0.160(5) 0.139(5) 0.167(6) 0.005(4) -0.050(5) -0.049(4)
C16 0.231(6) 0.089(3) 0.131(4) 0.023(3) 0.081(4) -0.014(3)
C31 0.143(4) 0.183(5) 0.113(4) 0.003(4) -0.012(3) -0.053(4)
C25 0.152(4) 0.167(5) 0.134(5) 0.044(4) -0.037(4) -0.066(4)
C32 0.228(7) 0.231(7) 0.113(4) 0.042(4) -0.045(4) -0.074(5)

loop_
_atom_type_symbol
_atom_type_description
_atom_type_scat_dispersion_real
_atom_type_scat_dispersion_imag
_atom_type_scat_source
C C 0.0033 0.0016 'International Tables Vol C Tables 4.2.6.8 and 6.1.1.4'
H H 0.0000 0.0000 'International Tables Vol C Tables 4.2.6.8 and 6.1.1.4'
N N 0.0061 0.0033 'International Tables Vol C Tables 4.2.6.8 and 6.1.1.4'
O O 0.0106 0.0060 'International Tables Vol C Tables 4.2.6.8 and 6.1.1.4'

loop_
_geom_angle_atom_site_label_1
_geom_angle_atom_site_label_2
_geom_angle_atom_site_label_3
_geom_angle
_geom_angle_site_symmetry_1
_geom_angle_site_symmetry_3
_geom_angle_publ_flag
C8 O1 C7 115.3(2) . . ?
C13 O2 C14 116.8(2) . . ?
N2 N1 C19 112.3(3) . . ?
N2 N1 C20 116.8(4) . . ?
C19 N1 C20 130.9(3) . . ?
C12 C13 O2 125.8(3) . . ?
C12 C13 C8 119.5(3) . . ?
O2 C13 C8 114.7(3) . . ?
C6 C1 C2 118.0(3) . . ?
C6 C1 C7 121.6(3) . . ?
C2 C1 C7 120.2(3) . . ?
C20 N3 C23 116.5(3) . . ?
C1 C2 C3 121.0(3) . . ?
O1 C8 C9 125.4(3) . . ?
O1 C8 C13 116.8(3) . . ?
C9 C8 C13 117.9(3) . . ?
C4 C3 C2 119.6(3) . . ?
C5 C4 C3 119.6(4) . . ?
C17 N2 N1 104.4(4) . . ?
C10 C11 C12 117.5(3) . . ?
C10 C11 C15 120.9(4) . . ?
C12 C11 C15 121.6(4) . . ?
C8 C9 C10 121.3(3) . . ?
C11 C10 C9 121.3(3) . . ?
C13 C12 C11 122.6(3) . . ?
O1 C7 C1 109.7(3) . . ?
N3 C20 C21 125.1(4) . . ?
N3 C20 N1 116.8(4) . . ?
C21 C20 N1 118.2(4) . . ?
C5 C6 C1 121.5(3) . . ?
C18 C19 N1 104.6(4) . . ?
C18 C19 C28 129.9(4) . . ?
N1 C19 C28 125.5(3) . . ?
N3 C23 C33 122.7(4) . . ?
N3 C23 C24 117.7(4) . . ?
C33 C23 C24 119.6(4) . . ?
C6 C5 C4 120.2(4) . . ?
C19 C28 C29 112.8(3) . . ?
C22 C21 C20 117.5(4) . . ?
C21 C22 C33 121.1(4) . . ?
C23 C33 C22 117.2(4) . . ?
C23 C33 C27 118.6(4) . . ?
C22 C33 C27 124.3(5) . . ?
C28 C29 C30 112.3(3) . . ?
C19 C18 C17 107.9(4) . . ?
C31 C30 C29 112.8(4) . . ?
N2 C17 C18 110.8(4) . . ?
N2 C17 C16 118.0(5) . . ?
C18 C17 C16 131.2(6) . . ?
C16 C15 C11 116.5(3) . . ?
C25 C24 C23 120.0(4) . . ?
C26 C27 C33 121.1(5) . . ?
C27 C26 C25 120.2(5) . . ?
C15 C16 C17 116.0(4) . . ?
C32 C31 C30 113.9(4) . . ?
C24 C25 C26 120.5(5) . . ?

loop_
_geom_bond_atom_site_label_1
_geom_bond_atom_site_label_2
_geom_bond_distance
_geom_bond_site_symmetry_2
_geom_bond_publ_flag
O1 C8 1.377(3) . ?
O1 C7 1.441(3) . ?
O2 C13 1.374(4) . ?
O2 C14 1.433(4) . ?
N1 N2 1.384(4) . ?
N1 C19 1.386(5) . ?
N1 C20 1.422(5) . ?
C13 C12 1.374(4) . ?
C13 C8 1.408(4) . ?
C1 C6 1.372(4) . ?
C1 C2 1.379(4) . ?
C1 C7 1.495(4) . ?
N3 C20 1.304(4) . ?
N3 C23 1.373(5) . ?
C2 C3 1.381(5) . ?
C8 C9 1.382(4) . ?
C3 C4 1.372(5) . ?
C4 C5 1.371(5) . ?
N2 C17 1.328(6) . ?
C11 C10 1.368(5) . ?
C11 C12 1.391(5) . ?
C11 C15 1.525(4) . ?
C9 C10 1.390(4) . ?
C20 C21 1.411(5) . ?
C6 C5 1.362(5) . ?
C19 C18 1.360(5) . ?
C19 C28 1.506(5) . ?
C23 C33 1.393(5) . ?
C23 C24 1.410(5) . ?
C28 C29 1.518(5) . ?
C21 C22 1.331(6) . ?
C22 C33 1.402(5) . ?
C33 C27 1.409(6) . ?
C29 C30 1.527(5) . ?
C18 C17 1.407(6) . ?
C30 C31 1.522(6) . ?
C17 C16 1.515(5) . ?
C15 C16 1.385(5) . ?
C24 C25 1.373(6) . ?
C27 C26 1.364(6) . ?
C26 C25 1.381(7) . ?
C31 C32 1.520(6) . ?
